data_7126295
loop_
_publ_author_name
'Qiu, Rong-Guan'
'Chen, Xiao-Xian'
'Huang, Rui-Kang'
'Zhou, Dong-Dong'
'Xu, Wei-Jian'
'Zhang, Wei-Xiong'
'Chen, Xiao-Ming'

_publ_section_title
;
 Nitroprusside as a promising building block to assemble an
 organic-inorganic hybrid for thermo-responsive switching materials.
;
_journal_issue 41
_journal_name_full 'Chemical communications (Cambridge, England)'
_journal_page_first 5488
_journal_page_last 5491
_journal_paper_doi 10.1039/d0cc01877e
_journal_volume 56
_journal_year 2020
_chemical_formula_moiety 'C5 Fe K N6 O, C2 H8 N'
_chemical_formula_sum 'C7 H8 Fe K N7 O'
_chemical_formula_weight 301.15
_space_group_crystal_system orthorhombic
_space_group_IT_number 19
_space_group_name_Hall 'P 2ac 2ab'
_space_group_name_H-M_alt 'P 21 21 21'
_atom_sites_solution_hydrogens geom
_atom_sites_solution_primary dual
_audit_creation_date 2020-02-27
_audit_creation_method
;
Olex2 1.2
(compiled 2018.05.29 svn.r3508 for OlexSys, GUI svn.r5506)
;
_audit_update_record
;
2020-02-27 deposited with the CCDC.	2020-03-27 downloaded from the CCDC.
;
_cell_angle_alpha 90
_cell_angle_beta 90
_cell_angle_gamma 90
_cell_formula_units_Z 4
_cell_length_a 9.91260(10)
_cell_length_b 8.52860(10)
_cell_length_c 14.8615(2)
_cell_measurement_reflns_used 5643
_cell_measurement_temperature 150.00(10)
_cell_measurement_theta_max 73.8560
_cell_measurement_theta_min 5.3400
_cell_volume 1256.40(3)
_computing_cell_refinement 'CrysAlisPro 1.171.38.41 (Rigaku OD, 2015)'
_computing_data_collection 'CrysAlisPro 1.171.38.41 (Rigaku OD, 2015)'
_computing_data_reduction 'CrysAlisPro 1.171.38.41 (Rigaku OD, 2015)'
_computing_molecular_graphics 'Olex2 (Dolomanov et al., 2009)'
_computing_publication_material 'Olex2 (Dolomanov et al., 2009)'
_computing_structure_refinement 'ShelXL (Sheldrick, 2015)'
_computing_structure_solution 'ShelXT (Sheldrick, 2015)'
_diffrn_ambient_environment N~2~
_diffrn_ambient_temperature 150.00(10)
_diffrn_detector 'CCD plate'
_diffrn_detector_area_resol_mean 5.2913
_diffrn_detector_type AtlasS2
_diffrn_measured_fraction_theta_full 1.000
_diffrn_measured_fraction_theta_max 0.981
_diffrn_measurement_details
;
List of Runs (angles in degrees, time in seconds):

  # Type    Start    End  Width  t~exp~   \w     \q     \k     \f   Frames
#--------------------------------------------------------------------------
  1  \w   -115.00 -17.00   1.00    1.00    --  -41.14 -38.00 150.00   98
  2  \w      1.00  82.00   1.00    1.00    --   41.14 -99.00  30.00   81
  3  \w     23.00  97.00   1.00    1.00    --   41.14-125.00-180.00   74
  4  \w     25.00 110.00   1.00    4.00    --  107.79 -94.00  90.00   85
  5  \w     94.00 178.00   1.00    4.00    --  107.79 125.00 -30.00   84
  6  \w     82.00 178.00   1.00    4.00    --  107.79  45.00-150.00   96
  7  \w     82.00 178.00   1.00    4.00    --  107.79  45.00 150.00   96
  8  \w    100.00 178.00   1.00    4.00    --  107.79  82.00 -66.00   78
  9  \w     94.00 178.00   1.00    4.00    --  107.79 125.00 120.00   84
 10  \w   -114.00 -32.00   1.00    1.00    --  -41.14 -57.00  60.00   82
 11  \w   -114.00 -13.00   1.00    1.00    --  -41.14 -57.00 -60.00  101
;
_diffrn_measurement_device 'four-circle diffractometer'
_diffrn_measurement_device_type 'SuperNova, Dual, Cu at zero, AtlasS2'
_diffrn_measurement_method '\w scans'
_diffrn_orient_matrix_type 'CrysAlisPro convention (1999,Acta A55,543-557)'
_diffrn_orient_matrix_UB_11 0.0769334000
_diffrn_orient_matrix_UB_12 -0.1143740000
_diffrn_orient_matrix_UB_13 0.0545609000
_diffrn_orient_matrix_UB_21 0.0522201000
_diffrn_orient_matrix_UB_22 0.1028636000
_diffrn_orient_matrix_UB_23 0.0717032000
_diffrn_orient_matrix_UB_31 -0.1548660000
_diffrn_orient_matrix_UB_32 -0.0221683000
_diffrn_orient_matrix_UB_33 0.0512580000
_diffrn_radiation_monochromator mirror
_diffrn_radiation_probe x-ray
_diffrn_radiation_type CuK\a
_diffrn_radiation_wavelength 1.54178
_diffrn_reflns_av_R_equivalents 0.0504
_diffrn_reflns_av_unetI/netI 0.0427
_diffrn_reflns_Laue_measured_fraction_full 1.000
_diffrn_reflns_Laue_measured_fraction_max 0.981
_diffrn_reflns_limit_h_max 12
_diffrn_reflns_limit_h_min -11
_diffrn_reflns_limit_k_max 9
_diffrn_reflns_limit_k_min -10
_diffrn_reflns_limit_l_max 16
_diffrn_reflns_limit_l_min -18
_diffrn_reflns_number 6878
_diffrn_reflns_point_group_measured_fraction_full 1.000
_diffrn_reflns_point_group_measured_fraction_max 0.981
_diffrn_reflns_theta_full 67.679
_diffrn_reflns_theta_max 73.967
_diffrn_reflns_theta_min 5.364
_diffrn_source 'micro-focus sealed X-ray tube'
_diffrn_source_type 'SuperNova (Cu) X-ray Source'
_exptl_absorpt_coefficient_mu 12.591
_exptl_absorpt_correction_T_max 0.230
_exptl_absorpt_correction_T_min 0.127
_exptl_absorpt_correction_type gaussian
_exptl_absorpt_process_details
;
CrysAlisPro 1.171.38.41 (Rigaku Oxford Diffraction, 2015)
Numerical absorption correction based on gaussian integration over
			a multifaceted crystal model
Empirical absorption correction using spherical harmonics,
 implemented in SCALE3 ABSPACK scaling algorithm.
;
_exptl_crystal_colour dull
_exptl_crystal_colour_lustre dull
_exptl_crystal_density_diffrn 1.592
_exptl_crystal_description block
_exptl_crystal_F_000 608
_exptl_crystal_size_max 0.227
_exptl_crystal_size_mid 0.227
_exptl_crystal_size_min 0.227
_refine_diff_density_max 0.930
_refine_diff_density_min -0.577
_refine_diff_density_rms 0.092
_refine_ls_abs_structure_details
;
 Refined as an inversion twin.
;
_refine_ls_abs_structure_Flack 0.230(8)
_refine_ls_extinction_coef 0.0035(5)
_refine_ls_extinction_expression Fc^*^=kFc[1+0.001xFc^2^\l^3^/sin(2\q)]^-1/4^
_refine_ls_extinction_method 'SHELXL-2014/7 (Sheldrick 2014'
_refine_ls_goodness_of_fit_ref 1.048
_refine_ls_hydrogen_treatment constr
_refine_ls_matrix_type full
_refine_ls_number_parameters 158
_refine_ls_number_reflns 2491
_refine_ls_number_restraints 0
_refine_ls_restrained_S_all 1.048
_refine_ls_R_factor_all 0.0375
_refine_ls_R_factor_gt 0.0373
_refine_ls_shift/su_max 0.001
_refine_ls_shift/su_mean 0.000
_refine_ls_structure_factor_coef Fsqd
_refine_ls_weighting_details 'w=1/[\s^2^(Fo^2^)+(0.0698P)^2^+0.0979P] where P=(Fo^2^+2Fc^2^)/3'
_refine_ls_weighting_scheme calc
_refine_ls_wR_factor_gt 0.0975
_refine_ls_wR_factor_ref 0.0978
_reflns_Friedel_coverage 0.720
_reflns_Friedel_fraction_full 1.000
_reflns_Friedel_fraction_max 0.981
_reflns_number_gt 2460
_reflns_number_total 2491
_reflns_threshold_expression 'I > 2\s(I)'
_cod_data_source_file d0cc01877e2.cif
_cod_data_source_block 1_150k
_cod_depositor_comments 'Adding full bibliography for 7126293--7126304.cif.'
_cod_database_code 7126295
_shelx_shelxl_version_number 2014/7
_chemical_oxdiff_formula C7H8FeKN7O
_shelx_space_group_comment
;
The symmetry employed for this shelxl refinement is uniquely defined
by the following loop, which should always be used as a source of
symmetry information in preference to the above space-group names.
They are only intended as comments.
;
_reflns_odcompleteness_completeness 99.93
_reflns_odcompleteness_iscentric 1
_reflns_odcompleteness_theta 66.97
_olex2_refinement_description
;
1. Twinned data refinement
 Scales: 0.770(8)
 0.230(8)
2. Fixed Uiso
 At 1.2 times of:
  All N(H,H) groups
 At 1.5 times of:
  All C(H,H,H) groups
3.a Secondary CH2 refined with riding coordinates:
 N1(H1A,H1B)
3.b Idealised Me refined as rotating group:
 C2(H2A,H2B,H2C), C1(H1C,H1D,H1E)
;
_olex2_submission_special_instructions 'No special instructions were received'
_oxdiff_exptl_absorpt_empirical_details
;
Empirical correction (ABSPACK) includes:
- Absorption correction using spherical harmonics
- Frame scaling
;
_oxdiff_exptl_absorpt_empirical_full_max 2.958
_oxdiff_exptl_absorpt_empirical_full_min 0.632

loop_
_space_group_symop_operation_xyz
'x, y, z'
'-x+1/2, -y, z+1/2'
'-x, y+1/2, -z+1/2'
'x+1/2, -y+1/2, -z'

loop_
_atom_site_label
_atom_site_type_symbol
_atom_site_fract_x
_atom_site_fract_y
_atom_site_fract_z
_atom_site_U_iso_or_equiv
_atom_site_adp_type
_atom_site_occupancy
_atom_site_site_symmetry_order
_atom_site_calc_flag
_atom_site_refinement_flags_posn
_atom_site_refinement_flags_adp
_atom_site_refinement_flags_occupancy
_atom_site_disorder_assembly
_atom_site_disorder_group
Fe1 Fe 0.64191(5) 0.73671(7) 0.70329(3) 0.0084(2) Uani 1 1 d . . . . .
K1 K 0.80876(8) 0.22583(11) 0.93629(5) 0.0160(2) Uani 1 1 d . . . . .
O1 O 0.3958(3) 0.7465(4) 0.7949(2) 0.0246(7) Uani 1 1 d . . . . .
N7 N 0.4954(3) 0.7448(4) 0.7571(2) 0.0124(6) Uani 1 1 d . . . . .
N2 N 0.5425(4) 0.5086(5) 0.5552(3) 0.0217(8) Uani 1 1 d . . . . .
N6 N 0.7484(4) 0.4652(5) 0.8205(3) 0.0220(8) Uani 1 1 d . . . . .
N3 N 0.5968(4) 1.0066(4) 0.5672(2) 0.0185(8) Uani 1 1 d . . . . .
N1 N 0.4694(3) 0.2492(4) 0.4357(2) 0.0183(7) Uani 1 1 d . . . . .
H1A H 0.5035 0.3252 0.4698 0.022 Uiso 1 1 calc R . . . .
H1B H 0.5296 0.1718 0.4333 0.022 Uiso 1 1 calc R . . . .
C3 C 0.5781(4) 0.5921(5) 0.6113(3) 0.0139(8) Uani 1 1 d . . . . .
C5 C 0.8136(4) 0.7207(5) 0.6411(2) 0.0160(8) Uani 1 1 d . . . . .
C4 C 0.6093(4) 0.9089(5) 0.6206(3) 0.0136(8) Uani 1 1 d . . . . .
C7 C 0.7076(4) 0.5640(5) 0.7760(3) 0.0145(8) Uani 1 1 d . . . . .
N5 N 0.7936(4) 0.9548(5) 0.8348(3) 0.0279(9) Uani 1 1 d . . . . .
C6 C 0.7359(4) 0.8770(5) 0.7853(3) 0.0162(8) Uani 1 1 d . . . . .
N4 N 0.9135(4) 0.7119(6) 0.6026(3) 0.0272(9) Uani 1 1 d . . . . .
C2 C 0.4459(5) 0.3100(8) 0.3441(3) 0.0365(13) Uani 1 1 d . . . . .
H2A H 0.4189 0.2255 0.3054 0.055 Uiso 1 1 calc GR . . . .
H2B H 0.5275 0.3562 0.3215 0.055 Uiso 1 1 calc GR . . . .
H2C H 0.3760 0.3878 0.3458 0.055 Uiso 1 1 calc GR . . . .
C1 C 0.3432(5) 0.1903(6) 0.4771(3) 0.0301(11) Uani 1 1 d . . . . .
H1C H 0.3092 0.1041 0.4423 0.045 Uiso 1 1 calc GR . . . .
H1D H 0.2774 0.2728 0.4783 0.045 Uiso 1 1 calc GR . . . .
H1E H 0.3613 0.1558 0.5373 0.045 Uiso 1 1 calc GR . . . .

loop_
_atom_site_aniso_label
_atom_site_aniso_U_11
_atom_site_aniso_U_22
_atom_site_aniso_U_33
_atom_site_aniso_U_23
_atom_site_aniso_U_13
_atom_site_aniso_U_12
Fe1 0.0137(3) 0.0078(3) 0.0036(3) -0.0001(2) -0.00003(19) -0.0005(2)
K1 0.0260(4) 0.0144(4) 0.0076(4) 0.0004(3) -0.0027(3) 0.0038(3)
O1 0.0236(14) 0.0245(18) 0.0258(16) 0.0094(15) 0.0133(12) 0.0058(13)
N7 0.0191(14) 0.0083(15) 0.0098(13) 0.0028(12) -0.0012(11) 0.0004(14)
N2 0.0331(19) 0.0175(18) 0.0145(16) -0.0028(16) -0.0055(16) -0.0061(16)
N6 0.0279(17) 0.018(2) 0.0198(18) 0.0056(15) -0.0050(15) 0.0022(17)
N3 0.0331(18) 0.0121(17) 0.0102(16) 0.0012(14) 0.0008(16) 0.0038(15)
N1 0.0171(14) 0.0162(18) 0.0216(17) -0.0062(16) -0.0057(13) 0.0016(15)
C3 0.0192(18) 0.014(2) 0.0090(18) 0.0034(16) -0.0011(15) -0.0016(16)
C5 0.0225(19) 0.016(2) 0.0100(16) 0.0013(15) -0.0025(15) -0.0026(17)
C4 0.0210(17) 0.0108(19) 0.0088(18) -0.0051(15) 0.0018(15) -0.0011(15)
C7 0.0176(17) 0.0153(19) 0.0106(18) -0.0027(15) -0.0001(14) -0.0022(16)
N5 0.039(2) 0.028(2) 0.0169(18) -0.0089(16) 0.0004(18) -0.0118(19)
C6 0.0240(19) 0.0133(19) 0.0113(18) -0.0025(15) 0.0011(17) -0.0029(16)
N4 0.0239(19) 0.039(2) 0.0187(18) 0.0006(18) 0.0070(15) -0.0003(19)
C2 0.032(2) 0.061(4) 0.017(2) 0.007(2) 0.004(2) -0.005(3)
C1 0.033(3) 0.030(3) 0.028(2) 0.010(2) 0.002(2) -0.001(2)

loop_
_atom_type_symbol
_atom_type_description
_atom_type_scat_dispersion_real
_atom_type_scat_dispersion_imag
_atom_type_scat_source
C C 0.0181 0.0091 'International Tables Vol C Tables 4.2.6.8 and 6.1.1.4'
H H 0.0000 0.0000 'International Tables Vol C Tables 4.2.6.8 and 6.1.1.4'
N N 0.0311 0.0180 'International Tables Vol C Tables 4.2.6.8 and 6.1.1.4'
O O 0.0492 0.0322 'International Tables Vol C Tables 4.2.6.8 and 6.1.1.4'
K K 0.3868 1.0657 'International Tables Vol C Tables 4.2.6.8 and 6.1.1.4'
Fe Fe -1.1336 3.1974 'International Tables Vol C Tables 4.2.6.8 and 6.1.1.4'

loop_
_exptl_crystal_face_index_h
_exptl_crystal_face_index_k
_exptl_crystal_face_index_l
_exptl_crystal_face_perp_dist
0 0 15 0.1134
7 -5 5 0.1134
4 -3 -12 0.1134
-4 3 -12 0.1134
-7 5 5 0.1134
0 0 -15 0.1134
-7 5 -5 0.1134
-4 3 12 0.1134
4 -3 12 0.1134
7 -5 -5 0.1134
9 0 0 0.1134
4 3 -12 0.1134
-3 8 -7 0.1134
-3 8 7 0.1134
4 3 12 0.1134
-9 0 0 0.1134
-4 -3 12 0.1134
3 -8 7 0.1134
3 -8 -7 0.1134
-4 -3 -12 0.1134
0 10 0 0.1134
3 8 7 0.1134
7 5 5 0.1134
7 5 -5 0.1134
3 8 -7 0.1134
0 -10 0 0.1134
-3 -8 -7 0.1134
-7 -5 -5 0.1134
-7 -5 5 0.1134
-3 -8 7 0.1134

loop_
_geom_angle_atom_site_label_1
_geom_angle_atom_site_label_2
_geom_angle_atom_site_label_3
_geom_angle
_geom_angle_site_symmetry_1
_geom_angle_site_symmetry_3
_geom_angle_publ_flag
N7 Fe1 C3 94.61(17) . . ?
N7 Fe1 C5 178.33(18) . . ?
N7 Fe1 C4 97.33(17) . . ?
N7 Fe1 C7 93.29(16) . . ?
N7 Fe1 C6 95.26(17) . . ?
C5 Fe1 C3 84.59(17) . . ?
C5 Fe1 C6 85.51(17) . . ?
C4 Fe1 C3 88.88(16) . . ?
C4 Fe1 C5 84.14(17) . . ?
C4 Fe1 C6 90.64(17) . . ?
C7 Fe1 C3 91.10(17) . . ?
C7 Fe1 C5 85.26(16) . . ?
C7 Fe1 C4 169.35(18) . . ?
C7 Fe1 C6 87.55(17) . . ?
C6 Fe1 C3 170.09(18) . . ?
N2 K1 C3 20.54(10) 2_665 2_665 ?
N2 K1 C5 64.35(10) 2_665 2_665 ?
N2 K1 N4 77.61(10) 2_665 2_665 ?
N6 K1 N2 85.44(11) . 2_665 ?
N6 K1 N3 172.70(13) . 2_665 ?
N6 K1 C3 102.91(12) . 2_665 ?
N6 K1 C5 113.29(12) . 2_665 ?
N6 K1 C4 153.55(12) . 2_665 ?
N6 K1 N5 105.60(12) . 1_545 ?
N6 K1 N4 101.63(12) . 2_665 ?
N6 K1 N4 96.67(13) . 3_746 ?
N3 K1 N2 88.02(11) 2_665 2_665 ?
N3 K1 C3 71.33(11) 2_665 2_665 ?
N3 K1 C5 66.40(10) 2_665 2_665 ?
N3 K1 C4 22.04(11) 2_665 2_665 ?
N3 K1 N4 80.08(10) 2_665 2_665 ?
C3 K1 C5 47.17(10) 2_665 2_665 ?
C3 K1 N4 63.79(10) 2_665 2_665 ?
C5 K1 N4 19.79(10) 2_665 2_665 ?
C4 K1 N2 69.78(10) 2_665 2_665 ?
C4 K1 C3 51.06(11) 2_665 2_665 ?
C4 K1 C5 47.90(11) 2_665 2_665 ?
C4 K1 N4 64.94(10) 2_665 2_665 ?
N5 K1 N2 155.51(12) 1_545 2_665 ?
N5 K1 N3 79.28(12) 1_545 2_665 ?
N5 K1 C3 149.35(12) 1_545 2_665 ?
N5 K1 C5 126.69(12) 1_545 2_665 ?
N5 K1 C4 100.84(12) 1_545 2_665 ?
N5 K1 N4 84.59(14) 1_545 3_746 ?
N5 K1 N4 119.94(12) 1_545 2_665 ?
N4 K1 N2 72.28(12) 3_746 2_665 ?
N4 K1 N3 78.20(12) 3_746 2_665 ?
N4 K1 C3 81.16(11) 3_746 2_665 ?
N4 K1 C5 123.60(11) 3_746 2_665 ?
N4 K1 C4 84.80(12) 3_746 2_665 ?
N4 K1 N4 143.17(8) 3_746 2_665 ?
O1 N7 Fe1 178.1(3) . . ?
C3 N2 K1 79.7(3) . 2_664 ?
C7 N6 K1 171.8(4) . . ?
C4 N3 K1 86.2(3) . 2_664 ?
H1A N1 H1B 108.0 . . ?
C2 N1 H1A 109.3 . . ?
C2 N1 H1B 109.3 . . ?
C2 N1 C1 111.6(3) . . ?
C1 N1 H1A 109.3 . . ?
C1 N1 H1B 109.3 . . ?
Fe1 C3 K1 98.53(15) . 2_664 ?
N2 C3 Fe1 178.2(4) . . ?
N2 C3 K1 79.7(3) . 2_664 ?
Fe1 C5 K1 96.13(14) . 2_664 ?
N4 C5 Fe1 178.5(4) . . ?
N4 C5 K1 82.3(3) . 2_664 ?
Fe1 C4 K1 103.71(15) . 2_664 ?
N3 C4 Fe1 175.0(4) . . ?
N3 C4 K1 71.7(2) . 2_664 ?
N6 C7 Fe1 177.9(4) . . ?
C6 N5 K1 149.7(4) . 1_565 ?
N5 C6 Fe1 177.5(4) . . ?
K1 N4 K1 118.95(12) 3_756 2_664 ?
C5 N4 K1 160.9(4) . 3_756 ?
C5 N4 K1 77.9(3) . 2_664 ?
N1 C2 H2A 109.5 . . ?
N1 C2 H2B 109.5 . . ?
N1 C2 H2C 109.5 . . ?
H2A C2 H2B 109.5 . . ?
H2A C2 H2C 109.5 . . ?
H2B C2 H2C 109.5 . . ?
N1 C1 H1C 109.5 . . ?
N1 C1 H1D 109.5 . . ?
N1 C1 H1E 109.5 . . ?
H1C C1 H1D 109.5 . . ?
H1C C1 H1E 109.5 . . ?
H1D C1 H1E 109.5 . . ?

loop_
_geom_bond_atom_site_label_1
_geom_bond_atom_site_label_2
_geom_bond_distance
_geom_bond_site_symmetry_2
_geom_bond_publ_flag
Fe1 N7 1.659(3) . ?
Fe1 C3 1.947(4) . ?
Fe1 C5 1.942(4) . ?
Fe1 C4 1.941(4) . ?
Fe1 C7 1.939(4) . ?
Fe1 C6 1.946(4) . ?
K1 N2 3.229(4) 2_665 ?
K1 N6 2.736(4) . ?
K1 N3 2.931(4) 2_665 ?
K1 C3 3.230(4) 2_665 ?
K1 C5 3.308(4) 2_665 ?
K1 C4 3.080(4) 2_665 ?
K1 N5 2.764(4) 1_545 ?
K1 N4 2.816(4) 3_746 ?
K1 N4 3.354(4) 2_665 ?
O1 N7 1.135(5) . ?
N2 K1 3.229(4) 2_664 ?
N2 C3 1.152(6) . ?
N6 C7 1.146(6) . ?
N3 K1 2.931(4) 2_664 ?
N3 C4 1.158(6) . ?
N1 H1A 0.8900 . ?
N1 H1B 0.8900 . ?
N1 C2 1.475(6) . ?
N1 C1 1.482(6) . ?
C3 K1 3.230(4) 2_664 ?
C5 K1 3.308(4) 2_664 ?
C5 N4 1.146(6) . ?
C4 K1 3.080(4) 2_664 ?
N5 K1 2.764(4) 1_565 ?
N5 C6 1.144(6) . ?
N4 K1 2.816(4) 3_756 ?
N4 K1 3.354(4) 2_664 ?
C2 H2A 0.9600 . ?
C2 H2B 0.9600 . ?
C2 H2C 0.9600 . ?
C1 H1C 0.9600 . ?
C1 H1D 0.9600 . ?
C1 H1E 0.9600 . ?

loop_
_twin_individual_id
_twin_individual_mass_fraction_refined
1 0.770(8)
2 0.230(8)

loop_
_exptl_oxdiff_crystal_face_indexfrac_h
_exptl_oxdiff_crystal_face_indexfrac_k
_exptl_oxdiff_crystal_face_indexfrac_l
_exptl_oxdiff_crystal_face_x
_exptl_oxdiff_crystal_face_y
_exptl_oxdiff_crystal_face_z
-0.0026 0.0010 15.0049 0.8184 1.0759 0.7695
6.9916 -5.0008 5.0042 1.3829 0.2095 -0.7154
3.9978 -3.0014 -12.0025 -0.0040 -0.9606 -1.1678
-3.9937 2.9998 -12.0053 -1.3054 -0.7608 -0.0634
-6.9934 5.0014 4.9990 -0.8373 0.5077 1.2284
0.0026 -0.0010 -15.0049 -0.8184 -1.0759 -0.7695
-6.9916 5.0008 -5.0042 -1.3829 -0.2095 0.7154
-3.9978 3.0014 12.0025 0.0040 0.9606 1.1678
3.9937 -2.9998 12.0053 1.3054 0.7608 0.0634
6.9934 -5.0014 -4.9990 0.8373 -0.5077 -1.2284
8.9901 -0.0018 0.0051 0.6921 0.4696 -1.3920
3.9976 2.9982 -12.0008 -0.6901 -0.3433 -1.3007
-2.9958 7.9996 -7.0018 -1.5275 0.1644 -0.0723
-2.9982 8.0006 7.0028 -0.7636 1.1685 0.6459
3.9934 2.9998 12.0070 0.6192 1.3780 -0.0695
-8.9901 0.0018 -0.0051 -0.6921 -0.4696 1.3920
-3.9976 -2.9982 12.0008 0.6901 0.3433 1.3007
2.9958 -7.9996 7.0018 1.5275 -0.1644 0.0723
2.9982 -8.0006 -7.0028 0.7636 -1.1685 -0.6459
-3.9934 -2.9998 -12.0070 -0.6192 -1.3780 0.0695
-0.0004 9.9994 0.0027 -1.1436 1.0287 -0.2215
2.9952 7.9994 7.0061 -0.3022 1.4816 -0.2821
6.9913 4.9986 5.0069 0.2393 1.2383 -0.9369
6.9930 4.9980 -4.9963 -0.3062 0.5210 -1.4499
2.9976 7.9984 -6.9984 -1.0660 0.4775 -1.0003
0.0004 -9.9994 -0.0027 1.1436 -1.0287 0.2215
-2.9952 -7.9994 -7.0061 0.3022 -1.4816 0.2821
-6.9913 -4.9986 -5.0069 -0.2393 -1.2383 0.9369
-6.9930 -4.9980 4.9963 0.3062 -0.5210 1.4499
-2.9976 -7.9984 6.9984 1.0660 -0.4775 1.0003
